data_7104221
loop_
_publ_author_name
'Tokuji, Sumito'
'Takahashi, Yuji'
'Shinmori, Hideyuki'
'Shinokubo, Hiroshi'
'Osuka, Atsuhiro'

_publ_section_title
;
 Synthesis of a pyridine-fused porphyrinoid: oxopyridochlorin.
;
_journal_issue 9
_journal_name_full 'Chemical communications (Cambridge, England)'
_journal_page_first 1028
_journal_page_last 1030
_journal_paper_doi 10.1039/b819284g
_journal_volume 34
_journal_year 2009
_chemical_formula_sum 'C78 H87 N5 O3 Zn'
_chemical_formula_weight 1207.90
_chemical_name_systematic
;
?
;
_space_group_IT_number 2
_symmetry_cell_setting triclinic
_symmetry_Int_Tables_number 2
_symmetry_space_group_name_Hall '-P 1'
_symmetry_space_group_name_H-M 'P -1'
_atom_sites_solution_hydrogens geom
_atom_sites_solution_primary direct
_atom_sites_solution_secondary difmap
_audit_creation_method SHELXL-97
_cell_angle_alpha 87.34(6)
_cell_angle_beta 85.64(6)
_cell_angle_gamma 74.93(6)
_cell_formula_units_Z 2
_cell_length_a 10.549(15)
_cell_length_b 16.88(3)
_cell_length_c 20.16(3)
_cell_measurement_reflns_used 3901
_cell_measurement_temperature 123(2)
_cell_measurement_theta_max 26.3
_cell_measurement_theta_min 3.2
_cell_volume 3455(9)
_computing_cell_refinement PROCESS-AUTO
_computing_data_collection PROCESS-AUTO
_computing_data_reduction CrystalStructure
_computing_publication_material 'CrystalStructure 3.8'
_computing_structure_refinement 'SHELXL-97 (Sheldrick, 1997)'
_computing_structure_solution 'SHELXS-97 (Sheldrick, 1990)'
_diffrn_ambient_temperature 123(2)
_diffrn_detector_area_resol_mean 10.00
_diffrn_measured_fraction_theta_full 0.945
_diffrn_measured_fraction_theta_max 0.945
_diffrn_measurement_device_type 'Rigaku RAXIS-RAPID'
_diffrn_measurement_method \w
_diffrn_radiation_monochromator graphite
_diffrn_radiation_source 'fine-focus sealed tube'
_diffrn_radiation_type MoK\a
_diffrn_radiation_wavelength 0.71075
_diffrn_reflns_av_R_equivalents 0.0382
_diffrn_reflns_av_sigmaI/netI 0.0517
_diffrn_reflns_limit_h_max 13
_diffrn_reflns_limit_h_min -13
_diffrn_reflns_limit_k_max 21
_diffrn_reflns_limit_k_min -21
_diffrn_reflns_limit_l_max 26
_diffrn_reflns_limit_l_min -26
_diffrn_reflns_number 32995
_diffrn_reflns_theta_full 27.49
_diffrn_reflns_theta_max 27.49
_diffrn_reflns_theta_min 3.01
_exptl_absorpt_coefficient_mu 0.406
_exptl_absorpt_correction_T_max 0.9606
_exptl_absorpt_correction_T_min 0.7374
_exptl_absorpt_correction_type multi-scan
_exptl_absorpt_process_details
;
Higashi, T. (1995). Program for Absorption Correction.
Rigaku Corporation, Tokyo, Japan.
;
_exptl_crystal_colour green
_exptl_crystal_density_diffrn 1.161
_exptl_crystal_density_method 'not measured'
_exptl_crystal_description prism
_exptl_crystal_F_000 1288
_exptl_crystal_size_max 0.80
_exptl_crystal_size_mid 0.40
_exptl_crystal_size_min 0.10
_refine_diff_density_max 1.658
_refine_diff_density_min -0.921
_refine_diff_density_rms 0.087
_refine_ls_extinction_method none
_refine_ls_goodness_of_fit_ref 1.050
_refine_ls_hydrogen_treatment mixed
_refine_ls_matrix_type full
_refine_ls_number_parameters 822
_refine_ls_number_reflns 14994
_refine_ls_number_restraints 1470
_refine_ls_restrained_S_all 1.061
_refine_ls_R_factor_all 0.0873
_refine_ls_R_factor_gt 0.0675
_refine_ls_shift/su_max 0.001
_refine_ls_shift/su_mean 0.000
_refine_ls_structure_factor_coef Fsqd
_refine_ls_weighting_details 'calc w=1/[\s^2^(Fo^2^)+(0.1066P)^2^+4.7451P] where P=(Fo^2^+2Fc^2^)/3'
_refine_ls_weighting_scheme calc
_refine_ls_wR_factor_gt 0.1852
_refine_ls_wR_factor_ref 0.2001
_reflns_number_gt 11672
_reflns_number_total 14994
_reflns_threshold_expression >2sigma(I)
_cod_data_source_file b819284g.txt
_cod_data_source_block shelxl3
_cod_database_code 7104221

loop_
_symmetry_equiv_pos_as_xyz
'x, y, z'
'-x, -y, -z'

loop_
_atom_site_label
_atom_site_type_symbol
_atom_site_fract_x
_atom_site_fract_y
_atom_site_fract_z
_atom_site_U_iso_or_equiv
_atom_site_adp_type
_atom_site_occupancy
_atom_site_symmetry_multiplicity
_atom_site_calc_flag
_atom_site_refinement_flags
_atom_site_disorder_assembly
_atom_site_disorder_group
Zn1 Zn 0.53397(3) 0.111331(19) 0.115990(16) 0.01927(11) Uani 1 1 d U . .
O1 O 0.5366(2) 0.19687(15) -0.14884(11) 0.0322(5) Uani 1 1 d U . .
O2 O 0.6831(2) 0.17047(14) 0.12843(13) 0.0309(5) Uani 1 1 d U . .
H1 H 0.752(4) 0.145(3) 0.140(2) 0.032(11) Uiso 1 1 d . . .
O3 O 0.9098(2) 0.09984(17) 0.18119(14) 0.0397(6) Uani 1 1 d U . .
H2 H 0.9829 0.0818 0.1602 0.060 Uiso 1 1 calc R . .
N1 N 0.5576(2) 0.11155(14) 0.01420(12) 0.0185(5) Uani 1 1 d U . .
N2 N 0.3805(2) 0.21580(14) 0.10808(12) 0.0199(5) Uani 1 1 d U . .
N3 N 0.4718(3) 0.09912(16) 0.21422(13) 0.0268(6) Uani 1 1 d U . .
N4 N 0.6429(2) -0.00958(14) 0.11846(12) 0.0200(5) Uani 1 1 d U . .
N5 N 0.8449(3) -0.03652(16) -0.10905(13) 0.0248(5) Uani 1 1 d U A .
C1 C 0.6534(3) 0.05581(17) -0.02114(14) 0.0181(5) Uani 1 1 d U . .
C2 C 0.6668(3) 0.07941(18) -0.08882(15) 0.0217(6) Uani 1 1 d U A .
C3 C 0.5659(3) 0.15711(18) -0.09803(15) 0.0230(6) Uani 1 1 d U . .
C4 C 0.5046(3) 0.17508(17) -0.02869(14) 0.0189(5) Uani 1 1 d U . .
C5 C 0.4117(3) 0.24687(17) -0.01221(14) 0.0187(5) Uani 1 1 d U . .
C6 C 0.3511(3) 0.26423(17) 0.05304(15) 0.0187(5) Uani 1 1 d U . .
C7 C 0.2515(3) 0.33797(17) 0.06956(16) 0.0224(6) Uani 1 1 d U . .
H3 H 0.2144 0.3817 0.0398 0.027 Uiso 1 1 calc R . .
C8 C 0.2211(3) 0.33312(18) 0.13542(16) 0.0246(6) Uani 1 1 d U . .
H4 H 0.1573 0.3725 0.1608 0.030 Uiso 1 1 calc R . .
C9 C 0.3030(3) 0.25726(17) 0.16011(15) 0.0218(6) Uani 1 1 d U . .
C10 C 0.3069(3) 0.23190(19) 0.22613(16) 0.0274(7) Uani 1 1 d U . .
C11 C 0.3887(4) 0.1592(2) 0.25136(16) 0.0309(7) Uani 1 1 d U . .
C12 C 0.3900(4) 0.1340(2) 0.31963(18) 0.0395(9) Uani 1 1 d U . .
H5 H 0.3431 0.1652 0.3559 0.047 Uiso 1 1 calc R . .
C13 C 0.4707(4) 0.0571(2) 0.32326(17) 0.0393(9) Uani 1 1 d U . .
H6 H 0.4901 0.0240 0.3624 0.047 Uiso 1 1 calc R . .
C14 C 0.5207(3) 0.0355(2) 0.25703(16) 0.0295(7) Uani 1 1 d U . .
C15 C 0.6013(3) -0.04162(19) 0.23783(15) 0.0269(6) Uani 1 1 d U . .
C16 C 0.6522(3) -0.06259(18) 0.17402(15) 0.0228(6) Uani 1 1 d U . .
C17 C 0.7331(3) -0.14178(19) 0.15589(16) 0.0266(6) Uani 1 1 d U . .
H7 H 0.7550 -0.1892 0.1842 0.032 Uiso 1 1 calc R . .
C18 C 0.7723(3) -0.13633(18) 0.09129(15) 0.0230(6) Uani 1 1 d U . .
H8 H 0.8260 -0.1794 0.0652 0.028 Uiso 1 1 calc R . .
C19 C 0.7176(3) -0.05276(17) 0.06877(14) 0.0188(5) Uani 1 1 d U . .
C20 C 0.7355(3) -0.01893(17) 0.00270(14) 0.0182(5) Uani 1 1 d U . .
C21 C 0.3752(3) 0.31512(17) -0.06306(15) 0.0203(6) Uani 1 1 d U . .
C22 C 0.4632(3) 0.36126(19) -0.08276(16) 0.0229(6) Uani 1 1 d U . .
H9 H 0.5476 0.3474 -0.0654 0.028 Uiso 1 1 calc R . .
C23 C 0.4306(3) 0.42736(19) -0.12735(16) 0.0237(6) Uani 1 1 d U . .
C24 C 0.3055(3) 0.44733(18) -0.15132(15) 0.0228(6) Uani 1 1 d U . .
H10 H 0.2820 0.4925 -0.1819 0.027 Uiso 1 1 calc R . .
C25 C 0.2141(3) 0.40317(17) -0.13191(15) 0.0199(6) Uani 1 1 d U . .
C26 C 0.2509(3) 0.33705(17) -0.08717(15) 0.0210(6) Uani 1 1 d U . .
H11 H 0.1895 0.3064 -0.0729 0.025 Uiso 1 1 calc R . .
C27 C 0.5295(3) 0.4780(2) -0.14661(18) 0.0332(7) Uani 1 1 d U . .
C28 C 0.5491(5) 0.5221(3) -0.0861(2) 0.0572(12) Uani 1 1 d U . .
H12 H 0.5787 0.4819 -0.0502 0.069 Uiso 1 1 calc R . .
H13 H 0.4658 0.5604 -0.0714 0.069 Uiso 1 1 calc R . .
H14 H 0.6156 0.5525 -0.0974 0.069 Uiso 1 1 calc R . .
C29 C 0.6627(4) 0.4210(3) -0.1708(2) 0.0460(10) Uani 1 1 d U . .
H15 H 0.6944 0.3800 -0.1358 0.055 Uiso 1 1 calc R . .
H16 H 0.7266 0.4535 -0.1812 0.055 Uiso 1 1 calc R . .
H17 H 0.6516 0.3932 -0.2108 0.055 Uiso 1 1 calc R . .
C30 C 0.4847(4) 0.5400(2) -0.20247(19) 0.0370(8) Uani 1 1 d U . .
H18 H 0.5502 0.5715 -0.2127 0.044 Uiso 1 1 calc R . .
H19 H 0.4000 0.5775 -0.1886 0.044 Uiso 1 1 calc R . .
H20 H 0.4750 0.5112 -0.2421 0.044 Uiso 1 1 calc R . .
C31 C 0.0737(3) 0.42676(18) -0.15487(15) 0.0226(6) Uani 1 1 d U . .
C32 C 0.0530(3) 0.4960(2) -0.20756(16) 0.0273(7) Uani 1 1 d U . .
H21 H -0.0379 0.5089 -0.2207 0.033 Uiso 1 1 calc R . .
H22 H 0.1137 0.4787 -0.2465 0.033 Uiso 1 1 calc R . .
H23 H 0.0698 0.5448 -0.1893 0.033 Uiso 1 1 calc R . .
C33 C 0.0423(3) 0.3526(2) -0.18422(19) 0.0317(7) Uani 1 1 d U . .
H24 H 0.0551 0.3072 -0.1512 0.038 Uiso 1 1 calc R . .
H25 H 0.1009 0.3355 -0.2239 0.038 Uiso 1 1 calc R . .
H26 H -0.0493 0.3675 -0.1964 0.038 Uiso 1 1 calc R . .
C34 C -0.0210(3) 0.4552(2) -0.09395(17) 0.0285(7) Uani 1 1 d U . .
H27 H -0.0087 0.4112 -0.0598 0.034 Uiso 1 1 calc R . .
H28 H -0.1119 0.4689 -0.1071 0.034 Uiso 1 1 calc R . .
H29 H -0.0027 0.5039 -0.0761 0.034 Uiso 1 1 calc R . .
C35 C 0.2132(3) 0.2849(2) 0.27608(16) 0.0295(7) Uani 1 1 d U . .
C36 C 0.2525(4) 0.3438(2) 0.30903(17) 0.0320(7) Uani 1 1 d U . .
H30 H 0.3375 0.3521 0.2987 0.038 Uiso 1 1 calc R . .
C37 C 0.1683(4) 0.3908(2) 0.35709(17) 0.0335(7) Uani 1 1 d U . .
C38 C 0.0446(4) 0.3769(2) 0.37082(16) 0.0325(7) Uani 1 1 d U . .
H31 H -0.0135 0.4089 0.4036 0.039 Uiso 1 1 calc R . .
C39 C 0.0023(3) 0.3182(2) 0.33864(17) 0.0316(7) Uani 1 1 d U . .
C40 C 0.0898(3) 0.2727(2) 0.29018(17) 0.0316(7) Uani 1 1 d U . .
H32 H 0.0636 0.2328 0.2666 0.038 Uiso 1 1 calc R . .
C41 C 0.2073(5) 0.4566(3) 0.3950(2) 0.0576(8) Uani 1 1 d DU . .
C42 C 0.3450(5) 0.4614(4) 0.3776(3) 0.0682(10) Uani 1 1 d DU . .
H33 H 0.3562 0.4731 0.3298 0.082 Uiso 1 1 calc R . .
H34 H 0.4061 0.4089 0.3891 0.082 Uiso 1 1 calc R . .
H35 H 0.3632 0.5052 0.4025 0.082 Uiso 1 1 calc R . .
C43 C 0.1131(5) 0.5399(3) 0.3809(3) 0.0666(10) Uani 1 1 d DU . .
H36 H 0.1215 0.5542 0.3334 0.080 Uiso 1 1 calc R . .
H37 H 0.1346 0.5817 0.4069 0.080 Uiso 1 1 calc R . .
H38 H 0.0225 0.5374 0.3933 0.080 Uiso 1 1 calc R . .
C44 C 0.1926(5) 0.4388(3) 0.4687(2) 0.0582(9) Uani 1 1 d DU . .
H39 H 0.1019 0.4366 0.4812 0.070 Uiso 1 1 calc R . .
H40 H 0.2131 0.4823 0.4931 0.070 Uiso 1 1 calc R . .
H41 H 0.2531 0.3860 0.4798 0.070 Uiso 1 1 calc R . .
C45 C -0.1341(4) 0.3036(3) 0.3536(2) 0.0513(7) Uani 1 1 d U . .
C46 C -0.2053(5) 0.3471(3) 0.4157(2) 0.0559(9) Uani 1 1 d U . .
H42 H -0.1539 0.3266 0.4543 0.067 Uiso 1 1 calc R . .
H43 H -0.2923 0.3364 0.4230 0.067 Uiso 1 1 calc R . .
H44 H -0.2153 0.4063 0.4098 0.067 Uiso 1 1 calc R . .
C47 C -0.2162(5) 0.3384(3) 0.2954(3) 0.0605(10) Uani 1 1 d U . .
H45 H -0.1736 0.3112 0.2546 0.073 Uiso 1 1 calc R . .
H46 H -0.2241 0.3974 0.2904 0.073 Uiso 1 1 calc R . .
H47 H -0.3040 0.3289 0.3036 0.073 Uiso 1 1 calc R . .
C48 C -0.1227(5) 0.2125(3) 0.3634(3) 0.0587(9) Uani 1 1 d U . .
H48 H -0.0692 0.1911 0.4011 0.070 Uiso 1 1 calc R . .
H49 H -0.0810 0.1839 0.3231 0.070 Uiso 1 1 calc R . .
H50 H -0.2107 0.2037 0.3725 0.070 Uiso 1 1 calc R . .
C49 C 0.6343(3) -0.1056(2) 0.29262(15) 0.0307(7) Uani 1 1 d U . .
C50 C 0.7142(4) -0.0947(2) 0.34095(17) 0.0363(8) Uani 1 1 d U . .
H51 H 0.7487 -0.0478 0.3384 0.044 Uiso 1 1 calc R . .
C51 C 0.7447(4) -0.1521(3) 0.39356(19) 0.0448(9) Uani 1 1 d U . .
C52 C 0.6921(4) -0.2191(3) 0.39496(18) 0.0439(9) Uani 1 1 d U . .
H52 H 0.7114 -0.2582 0.4307 0.053 Uiso 1 1 calc R . .
C53 C 0.6133(4) -0.2327(2) 0.34741(17) 0.0369(8) Uani 1 1 d U . .
C54 C 0.5841(4) -0.1740(2) 0.29560(17) 0.0335(8) Uani 1 1 d U . .
H53 H 0.5295 -0.1811 0.2622 0.040 Uiso 1 1 calc R . .
C55 C 0.8349(5) -0.1436(4) 0.4470(3) 0.0736(9) Uani 1 1 d DU . .
C56 C 0.8714(6) -0.0617(4) 0.4421(3) 0.0739(11) Uani 1 1 d DU . .
H54 H 0.9118 -0.0544 0.3976 0.089 Uiso 1 1 calc R . .
H55 H 0.9338 -0.0610 0.4756 0.089 Uiso 1 1 calc R . .
H56 H 0.7919 -0.0169 0.4501 0.089 Uiso 1 1 calc R . .
C57 C 0.7733(6) -0.1556(4) 0.5151(3) 0.0753(11) Uani 1 1 d DU . .
H57 H 0.8328 -0.1504 0.5487 0.090 Uiso 1 1 calc R . .
H58 H 0.7574 -0.2104 0.5190 0.090 Uiso 1 1 calc R . .
H59 H 0.6897 -0.1139 0.5218 0.090 Uiso 1 1 calc R . .
C58 C 0.9617(6) -0.2128(4) 0.4398(3) 0.0812(12) Uani 1 1 d DU . .
H60 H 1.0068 -0.2076 0.3961 0.097 Uiso 1 1 calc R . .
H61 H 0.9401 -0.2659 0.4439 0.097 Uiso 1 1 calc R . .
H62 H 1.0193 -0.2090 0.4748 0.097 Uiso 1 1 calc R . .
C59 C 0.5594(5) -0.3087(3) 0.3534(2) 0.0522(7) Uani 1 1 d U . .
C60 C 0.4695(5) -0.3044(3) 0.4162(2) 0.0539(9) Uani 1 1 d U . .
H63 H 0.4362 -0.3536 0.4207 0.065 Uiso 1 1 calc R . .
H64 H 0.3955 -0.2555 0.4138 0.065 Uiso 1 1 calc R . .
H65 H 0.5189 -0.3014 0.4549 0.065 Uiso 1 1 calc R . .
C61 C 0.6735(5) -0.3863(3) 0.3569(2) 0.0597(10) Uani 1 1 d U . .
H66 H 0.6385 -0.4348 0.3614 0.072 Uiso 1 1 calc R . .
H67 H 0.7236 -0.3840 0.3955 0.072 Uiso 1 1 calc R . .
H68 H 0.7313 -0.3896 0.3162 0.072 Uiso 1 1 calc R . .
C62 C 0.4841(5) -0.3170(3) 0.2939(2) 0.0539(9) Uani 1 1 d U . .
H69 H 0.4519 -0.3665 0.2998 0.065 Uiso 1 1 calc R . .
H70 H 0.5426 -0.3211 0.2533 0.065 Uiso 1 1 calc R . .
H71 H 0.4094 -0.2688 0.2901 0.065 Uiso 1 1 calc R . .
C63 C 0.8345(3) -0.05979(17) -0.04513(15) 0.0201(6) Uani 1 1 d U . .
C64 C 0.9427(3) -0.13292(17) -0.02883(15) 0.0209(6) Uani 1 1 d U . .
C65 C 1.0339(3) -0.1300(2) 0.01656(17) 0.0283(7) Uani 1 1 d U . .
H72 H 1.0275 -0.0805 0.0388 0.034 Uiso 1 1 calc R . .
C66 C 1.1341(3) -0.1992(2) 0.0295(2) 0.0372(8) Uani 1 1 d U . .
H73 H 1.1968 -0.1970 0.0603 0.045 Uiso 1 1 calc R . .
C67 C 1.1431(3) -0.2714(2) -0.0024(2) 0.0385(8) Uani 1 1 d U . .
H74 H 1.2107 -0.3190 0.0073 0.046 Uiso 1 1 calc R . .
C68 C 1.0539(3) -0.2743(2) -0.04820(19) 0.0340(8) Uani 1 1 d U . .
H75 H 1.0607 -0.3239 -0.0703 0.041 Uiso 1 1 calc R . .
C69 C 0.9549(3) -0.20549(18) -0.06214(16) 0.0245(6) Uani 1 1 d U . .
H76 H 0.8949 -0.2075 -0.0945 0.029 Uiso 1 1 calc R . .
C70 C 0.7600(3) 0.0323(2) -0.13180(16) 0.0274(6) Uani 1 1 d U . .
C71 C 0.6508(4) 0.2498(3) 0.1540(3) 0.0540(11) Uani 1 1 d U . .
H77 H 0.5802 0.2855 0.1293 0.081 Uiso 1 1 calc R . .
H78 H 0.7285 0.2717 0.1494 0.081 Uiso 1 1 calc R . .
H79 H 0.6212 0.2474 0.2011 0.081 Uiso 1 1 calc R . .
C72 C 0.8836(4) 0.0382(3) 0.2259(2) 0.0521(11) Uani 1 1 d U . .
H80 H 0.9429 0.0296 0.2621 0.078 Uiso 1 1 calc R . .
H81 H 0.8973 -0.0131 0.2022 0.078 Uiso 1 1 calc R . .
H82 H 0.7922 0.0552 0.2442 0.078 Uiso 1 1 calc R . .
C73 C 0.7722(7) 0.0447(4) -0.2059(2) 0.0312(14) Uani 0.478(13) 1 d PGU A 1
C74 C 0.7903(8) -0.0210(4) -0.2478(3) 0.0335(14) Uani 0.478(13) 1 d PGU A 1
H83 H 0.7883 -0.0737 -0.2297 0.040 Uiso 0.478(13) 1 calc PR A 1
C75 C 0.8112(7) -0.0096(6) -0.3160(3) 0.0416(16) Uani 0.478(13) 1 d PGU A 1
H84 H 0.8236 -0.0545 -0.3447 0.050 Uiso 0.478(13) 1 calc PR A 1
C76 C 0.8141(7) 0.0676(6) -0.3424(2) 0.0445(17) Uani 0.478(13) 1 d PGU A 1
H85 H 0.8284 0.0754 -0.3890 0.053 Uiso 0.478(13) 1 calc PR A 1
C77 C 0.7960(8) 0.1333(4) -0.3005(4) 0.0456(17) Uani 0.478(13) 1 d PGU A 1
H86 H 0.7980 0.1860 -0.3185 0.055 Uiso 0.478(13) 1 calc PR A 1
C78 C 0.7751(8) 0.1218(4) -0.2322(3) 0.0377(16) Uani 0.478(13) 1 d PGU A 1
H87 H 0.7627 0.1667 -0.2036 0.045 Uiso 0.478(13) 1 calc PR A 1
C79 C 0.7861(7) 0.0576(4) -0.2021(2) 0.0360(15) Uani 0.522(13) 1 d PGU A 2
C80 C 0.7800(7) 0.0041(5) -0.2515(3) 0.0380(14) Uani 0.522(13) 1 d PGU A 2
H88 H 0.7624 -0.0473 -0.2396 0.046 Uiso 0.522(13) 1 calc PR A 2
C81 C 0.7995(7) 0.0258(6) -0.3181(3) 0.0424(15) Uani 0.522(13) 1 d PGU A 2
H89 H 0.7953 -0.0107 -0.3517 0.051 Uiso 0.522(13) 1 calc PR A 2
C82 C 0.8253(6) 0.1011(5) -0.3353(2) 0.0460(16) Uani 0.522(13) 1 d PGU A 2
H90 H 0.8386 0.1160 -0.3808 0.055 Uiso 0.522(13) 1 calc PR A 2
C83 C 0.8314(8) 0.1546(4) -0.2860(3) 0.0486(17) Uani 0.522(13) 1 d PGU A 2
H91 H 0.8490 0.2060 -0.2978 0.058 Uiso 0.522(13) 1 calc PR A 2
C84 C 0.8118(8) 0.1329(4) -0.2194(3) 0.0444(16) Uani 0.522(13) 1 d PGU A 2
H92 H 0.8160 0.1694 -0.1857 0.053 Uiso 0.522(13) 1 calc PR A 2

loop_
_atom_site_aniso_label
_atom_site_aniso_U_11
_atom_site_aniso_U_22
_atom_site_aniso_U_33
_atom_site_aniso_U_23
_atom_site_aniso_U_13
_atom_site_aniso_U_12
Zn1 0.02198(18) 0.01425(17) 0.01886(18) -0.00174(11) -0.00060(13) 0.00021(12)
O1 0.0345(12) 0.0306(12) 0.0217(11) 0.0040(9) -0.0002(10) 0.0077(10)
O2 0.0253(12) 0.0223(11) 0.0434(14) -0.0072(10) -0.0098(11) 0.0003(9)
O3 0.0230(12) 0.0498(16) 0.0397(14) 0.0090(12) 0.0040(11) -0.0011(11)
N1 0.0193(11) 0.0155(11) 0.0189(11) 0.0004(9) -0.0007(10) -0.0015(9)
N2 0.0206(11) 0.0158(11) 0.0212(12) -0.0011(9) -0.0016(10) -0.0006(9)
N3 0.0344(14) 0.0215(13) 0.0181(12) -0.0024(9) 0.0009(11) 0.0037(10)
N4 0.0242(12) 0.0152(11) 0.0187(11) -0.0013(9) 0.0001(10) -0.0019(9)
N5 0.0249(13) 0.0220(13) 0.0224(12) 0.0014(10) 0.0028(11) 0.0013(10)
C1 0.0197(13) 0.0147(12) 0.0197(13) -0.0004(10) -0.0005(11) -0.0041(10)
C2 0.0223(13) 0.0188(13) 0.0204(13) 0.0019(10) -0.0008(12) 0.0008(11)
C3 0.0220(14) 0.0194(14) 0.0243(14) 0.0016(11) -0.0015(12) 0.0001(11)
C4 0.0164(12) 0.0187(13) 0.0210(13) 0.0003(10) -0.0021(11) -0.0034(10)
C5 0.0176(12) 0.0168(13) 0.0216(13) 0.0002(10) -0.0035(11) -0.0039(10)
C6 0.0164(12) 0.0138(12) 0.0252(14) -0.0013(10) -0.0009(11) -0.0024(10)
C7 0.0202(13) 0.0152(13) 0.0300(15) -0.0014(11) -0.0005(12) -0.0015(10)
C8 0.0237(14) 0.0181(14) 0.0296(15) -0.0035(11) -0.0008(13) -0.0008(11)
C9 0.0218(13) 0.0168(13) 0.0249(14) -0.0038(11) 0.0019(12) -0.0021(10)
C10 0.0308(15) 0.0213(14) 0.0253(15) -0.0058(11) 0.0034(13) 0.0017(12)
C11 0.0372(17) 0.0253(15) 0.0234(15) -0.0034(12) 0.0037(14) 0.0031(13)
C12 0.051(2) 0.0331(18) 0.0244(16) -0.0025(13) 0.0054(16) 0.0062(16)
C13 0.050(2) 0.0347(18) 0.0226(15) -0.0005(13) 0.0052(16) 0.0069(16)
C14 0.0350(17) 0.0266(16) 0.0210(14) -0.0008(12) 0.0007(14) 0.0022(13)
C15 0.0321(16) 0.0233(15) 0.0203(14) 0.0017(11) 0.0006(13) 0.0010(12)
C16 0.0266(14) 0.0178(13) 0.0206(13) 0.0007(10) -0.0009(12) 0.0000(11)
C17 0.0317(16) 0.0183(14) 0.0248(15) 0.0023(11) 0.0019(13) 0.0010(12)
C18 0.0264(14) 0.0153(13) 0.0236(14) 0.0012(11) 0.0022(13) -0.0003(11)
C19 0.0201(13) 0.0141(12) 0.0216(13) -0.0011(10) -0.0015(11) -0.0028(10)
C20 0.0199(13) 0.0146(12) 0.0203(13) -0.0008(10) -0.0037(11) -0.0040(10)
C21 0.0190(13) 0.0159(13) 0.0241(14) 0.0000(10) -0.0010(12) -0.0012(10)
C22 0.0166(13) 0.0243(14) 0.0279(15) 0.0020(11) -0.0042(12) -0.0048(11)
C23 0.0209(14) 0.0253(15) 0.0257(14) 0.0017(11) -0.0010(12) -0.0079(11)
C24 0.0213(14) 0.0195(14) 0.0258(14) 0.0040(11) -0.0024(12) -0.0028(11)
C25 0.0189(13) 0.0157(13) 0.0235(13) -0.0003(10) -0.0006(12) -0.0017(10)
C26 0.0182(13) 0.0168(13) 0.0278(14) 0.0006(11) -0.0014(12) -0.0040(10)
C27 0.0296(16) 0.0399(19) 0.0353(17) 0.0080(14) -0.0037(15) -0.0194(14)
C28 0.080(3) 0.068(3) 0.043(2) 0.000(2) -0.003(2) -0.055(3)
C29 0.0263(17) 0.059(3) 0.053(2) 0.0169(19) -0.0035(18) -0.0149(17)
C30 0.0395(19) 0.0357(19) 0.0397(19) 0.0067(15) 0.0012(17) -0.0191(15)
C31 0.0198(13) 0.0199(13) 0.0264(14) 0.0001(11) -0.0056(12) -0.0010(10)
C32 0.0233(14) 0.0261(15) 0.0282(15) 0.0025(12) -0.0060(13) 0.0018(11)
C33 0.0263(15) 0.0253(15) 0.0434(18) -0.0021(13) -0.0112(14) -0.0037(12)
C34 0.0207(14) 0.0282(15) 0.0328(16) 0.0043(12) -0.0005(13) -0.0007(11)
C35 0.0351(16) 0.0221(15) 0.0239(14) -0.0028(11) 0.0031(14) 0.0050(12)
C36 0.0386(18) 0.0260(16) 0.0272(16) -0.0032(12) 0.0064(15) -0.0029(13)
C37 0.0464(19) 0.0241(15) 0.0249(15) -0.0024(12) 0.0069(15) -0.0022(14)
C38 0.0386(18) 0.0284(16) 0.0220(15) -0.0042(12) 0.0064(14) 0.0050(13)
C39 0.0326(16) 0.0285(16) 0.0265(15) -0.0014(12) 0.0010(14) 0.0041(13)
C40 0.0342(17) 0.0270(16) 0.0283(16) -0.0056(12) -0.0005(14) 0.0019(13)
C41 0.0606(10) 0.0565(10) 0.0568(10) -0.0046(8) -0.0026(8) -0.0168(7)
C42 0.0692(13) 0.0676(13) 0.0690(13) -0.0071(9) -0.0019(9) -0.0194(9)
C43 0.0698(12) 0.0639(12) 0.0655(12) -0.0033(9) -0.0048(9) -0.0156(9)
C44 0.0607(12) 0.0580(12) 0.0567(12) -0.0034(9) -0.0037(9) -0.0162(9)
C45 0.0412(13) 0.0582(15) 0.0523(14) -0.0010(13) 0.0006(12) -0.0098(12)
C46 0.0462(16) 0.0636(18) 0.0546(17) -0.0041(16) 0.0069(15) -0.0108(15)
C47 0.0464(16) 0.0726(19) 0.0576(18) 0.0057(16) -0.0023(16) -0.0082(15)
C48 0.0463(16) 0.0599(18) 0.0680(19) -0.0009(16) 0.0032(16) -0.0123(15)
C49 0.0347(17) 0.0290(16) 0.0184(14) 0.0020(12) 0.0048(13) 0.0073(13)
C50 0.0321(17) 0.048(2) 0.0237(16) 0.0075(14) 0.0031(15) -0.0033(15)
C51 0.0353(18) 0.066(2) 0.0290(17) 0.0160(17) -0.0002(16) -0.0092(17)
C52 0.041(2) 0.055(2) 0.0255(17) 0.0179(16) 0.0015(16) 0.0021(17)
C53 0.0449(19) 0.0298(17) 0.0251(15) 0.0051(13) 0.0072(15) 0.0063(14)
C54 0.0429(19) 0.0266(16) 0.0222(15) 0.0004(12) -0.0002(14) 0.0063(14)
C55 0.0694(16) 0.0961(19) 0.0612(16) 0.0188(15) -0.0162(15) -0.0318(15)
C56 0.0699(19) 0.098(2) 0.0617(19) 0.0145(18) -0.0177(18) -0.0343(18)
C57 0.074(2) 0.099(2) 0.0605(19) 0.0146(18) -0.0145(18) -0.0350(18)
C58 0.073(2) 0.100(2) 0.071(2) 0.0205(19) -0.0148(18) -0.0236(19)
C59 0.0705(16) 0.0385(13) 0.0416(13) 0.0065(11) 0.0026(13) -0.0068(12)
C60 0.0694(19) 0.0454(16) 0.0444(16) 0.0036(14) 0.0053(16) -0.0138(15)
C61 0.075(2) 0.0434(17) 0.0499(17) 0.0084(14) 0.0032(16) -0.0001(16)
C62 0.0758(19) 0.0384(16) 0.0453(16) 0.0043(14) -0.0013(16) -0.0125(15)
C63 0.0214(13) 0.0158(13) 0.0221(13) 0.0005(10) -0.0008(12) -0.0033(10)
C64 0.0176(13) 0.0168(13) 0.0259(14) 0.0014(10) 0.0033(12) -0.0019(10)
C65 0.0253(15) 0.0237(15) 0.0374(17) 0.0036(12) -0.0062(14) -0.0087(12)
C66 0.0249(15) 0.0340(18) 0.054(2) 0.0111(15) -0.0138(16) -0.0082(13)
C67 0.0253(16) 0.0249(16) 0.060(2) 0.0089(15) -0.0030(17) 0.0003(13)
C68 0.0301(16) 0.0198(15) 0.0469(19) -0.0003(13) 0.0051(16) 0.0008(12)
C69 0.0231(14) 0.0194(14) 0.0285(15) -0.0025(11) 0.0032(13) -0.0021(11)
C70 0.0269(15) 0.0248(15) 0.0248(14) 0.0032(12) 0.0023(13) 0.0018(12)
C71 0.0397(19) 0.041(2) 0.084(3) -0.023(2) -0.002(2) -0.0122(16)
C72 0.0316(18) 0.071(3) 0.052(2) 0.023(2) -0.0035(18) -0.0151(18)
C73 0.025(2) 0.035(2) 0.030(2) 0.004(2) -0.001(2) -0.003(2)
C74 0.029(2) 0.040(3) 0.030(2) -0.003(2) 0.000(2) -0.006(2)
C75 0.038(2) 0.047(3) 0.037(2) -0.003(2) 0.000(2) -0.005(2)
C76 0.042(3) 0.047(3) 0.041(3) 0.007(2) 0.002(2) -0.007(2)
C77 0.045(3) 0.045(3) 0.041(3) 0.009(2) 0.002(2) -0.005(2)
C78 0.035(3) 0.039(2) 0.034(2) 0.008(2) 0.002(2) -0.003(2)
C79 0.033(2) 0.036(2) 0.029(2) 0.007(2) 0.004(2) 0.004(2)
C80 0.034(2) 0.044(3) 0.031(2) 0.003(2) 0.000(2) -0.004(2)
C81 0.041(2) 0.045(3) 0.037(2) 0.002(2) 0.000(2) -0.004(2)
C82 0.048(3) 0.047(3) 0.039(2) 0.002(2) -0.001(2) -0.005(2)
C83 0.051(3) 0.046(3) 0.044(3) 0.008(2) 0.003(2) -0.007(2)
C84 0.046(3) 0.041(2) 0.039(2) 0.007(2) 0.007(2) -0.003(2)

loop_
_atom_type_symbol
_atom_type_description
_atom_type_scat_dispersion_real
_atom_type_scat_dispersion_imag
_atom_type_scat_source
C C 0.0033 0.0016 'International Tables Vol C Tables 4.2.6.8 and 6.1.1.4'
H H 0.0000 0.0000 'International Tables Vol C Tables 4.2.6.8 and 6.1.1.4'
N N 0.0061 0.0033 'International Tables Vol C Tables 4.2.6.8 and 6.1.1.4'
O O 0.0106 0.0060 'International Tables Vol C Tables 4.2.6.8 and 6.1.1.4'
Zn Zn 0.2839 1.4301 'International Tables Vol C Tables 4.2.6.8 and 6.1.1.4'

loop_
_geom_angle_atom_site_label_1
_geom_angle_atom_site_label_2
_geom_angle_atom_site_label_3
_geom_angle
_geom_angle_site_symmetry_1
_geom_angle_site_symmetry_3
_geom_angle_publ_flag
N1 Zn1 N3 165.75(11) . . ?
N1 Zn1 N4 89.16(12) . . ?
N3 Zn1 N4 89.53(12) . . ?
N1 Zn1 N2 88.32(12) . . ?
N3 Zn1 N2 88.71(13) . . ?
N4 Zn1 N2 162.67(10) . . ?
N1 Zn1 O2 95.17(11) . . ?
N3 Zn1 O2 99.04(13) . . ?
N4 Zn1 O2 99.89(15) . . ?
N2 Zn1 O2 97.42(16) . . ?
C71 O2 Zn1 120.1(2) . . ?
C71 O2 H1 110(3) . . ?
Zn1 O2 H1 121(3) . . ?
C72 O3 H2 109.5 . . ?
C1 N1 C4 107.7(3) . . ?
C1 N1 Zn1 124.1(2) . . ?
C4 N1 Zn1 126.6(2) . . ?
C6 N2 C9 106.2(3) . . ?
C6 N2 Zn1 126.8(2) . . ?
C9 N2 Zn1 126.2(2) . . ?
C14 N3 C11 106.8(3) . . ?
C14 N3 Zn1 126.8(2) . . ?
C11 N3 Zn1 125.7(2) . . ?
C19 N4 C16 106.5(3) . . ?
C19 N4 Zn1 128.2(2) . . ?
C16 N4 Zn1 125.3(2) . . ?
C63 N5 C70 119.7(3) . . ?
N1 C1 C2 112.7(3) . . ?
N1 C1 C20 127.7(3) . . ?
C2 C1 C20 119.6(3) . . ?
C70 C2 C1 121.2(3) . . ?
C70 C2 C3 132.5(3) . . ?
C1 C2 C3 106.3(3) . . ?
O1 C3 C2 129.1(3) . . ?
O1 C3 C4 127.8(3) . . ?
C2 C3 C4 103.1(3) . . ?
N1 C4 C5 126.5(3) . . ?
N1 C4 C3 110.0(3) . . ?
C5 C4 C3 123.5(3) . . ?
C4 C5 C6 124.2(3) . . ?
C4 C5 C21 120.3(3) . . ?
C6 C5 C21 115.4(3) . . ?
N2 C6 C5 125.6(3) . . ?
N2 C6 C7 110.4(3) . . ?
C5 C6 C7 124.0(3) . . ?
C8 C7 C6 106.7(3) . . ?
C8 C7 H3 126.6 . . ?
C6 C7 H3 126.6 . . ?
C7 C8 C9 107.2(3) . . ?
C7 C8 H4 126.4 . . ?
C9 C8 H4 126.4 . . ?
N2 C9 C10 125.5(3) . . ?
N2 C9 C8 109.4(3) . . ?
C10 C9 C8 125.0(3) . . ?
C9 C10 C11 125.8(3) . . ?
C9 C10 C35 118.0(3) . . ?
C11 C10 C35 116.2(3) . . ?
N3 C11 C10 125.6(3) . . ?
N3 C11 C12 109.5(3) . . ?
C10 C11 C12 124.7(3) . . ?
C13 C12 C11 107.2(3) . . ?
C13 C12 H5 126.4 . . ?
C11 C12 H5 126.4 . . ?
C12 C13 C14 106.8(3) . . ?
C12 C13 H6 126.6 . . ?
C14 C13 H6 126.6 . . ?
N3 C14 C15 124.8(3) . . ?
N3 C14 C13 109.6(3) . . ?
C15 C14 C13 125.4(3) . . ?
C16 C15 C14 125.8(3) . . ?
C16 C15 C49 118.1(3) . . ?
C14 C15 C49 116.1(3) . . ?
C15 C16 N4 126.1(3) . . ?
C15 C16 C17 124.6(3) . . ?
N4 C16 C17 109.1(3) . . ?
C18 C17 C16 107.1(3) . . ?
C18 C17 H7 126.4 . . ?
C16 C17 H7 126.4 . . ?
C17 C18 C19 107.3(3) . . ?
C17 C18 H8 126.4 . . ?
C19 C18 H8 126.4 . . ?
N4 C19 C20 123.6(3) . . ?
N4 C19 C18 110.0(3) . . ?
C20 C19 C18 126.4(3) . . ?
C1 C20 C63 114.2(3) . . ?
C1 C20 C19 123.2(3) . . ?
C63 C20 C19 122.6(3) . . ?
C22 C21 C26 119.0(3) . . ?
C22 C21 C5 119.7(3) . . ?
C26 C21 C5 121.1(3) . . ?
C21 C22 C23 121.4(3) . . ?
C21 C22 H9 119.3 . . ?
C23 C22 H9 119.3 . . ?
C22 C23 C24 118.3(3) . . ?
C22 C23 C27 119.8(3) . . ?
C24 C23 C27 121.9(3) . . ?
C25 C24 C23 121.9(3) . . ?
C25 C24 H10 119.0 . . ?
C23 C24 H10 119.0 . . ?
C24 C25 C26 118.0(3) . . ?
C24 C25 C31 122.7(3) . . ?
C26 C25 C31 119.2(3) . . ?
C21 C26 C25 121.4(3) . . ?
C21 C26 H11 119.3 . . ?
C25 C26 H11 119.3 . . ?
C28 C27 C30 109.6(4) . . ?
C28 C27 C23 109.0(3) . . ?
C30 C27 C23 112.3(3) . . ?
C28 C27 C29 108.7(4) . . ?
C30 C27 C29 107.4(3) . . ?
C23 C27 C29 109.8(3) . . ?
C27 C28 H12 109.5 . . ?
C27 C28 H13 109.5 . . ?
H12 C28 H13 109.5 . . ?
C27 C28 H14 109.5 . . ?
H12 C28 H14 109.5 . . ?
H13 C28 H14 109.5 . . ?
C27 C29 H15 109.5 . . ?
C27 C29 H16 109.5 . . ?
H15 C29 H16 109.5 . . ?
C27 C29 H17 109.5 . . ?
H15 C29 H17 109.5 . . ?
H16 C29 H17 109.5 . . ?
C27 C30 H18 109.5 . . ?
C27 C30 H19 109.5 . . ?
H18 C30 H19 109.5 . . ?
C27 C30 H20 109.5 . . ?
H18 C30 H20 109.5 . . ?
H19 C30 H20 109.5 . . ?
C32 C31 C33 108.1(3) . . ?
C32 C31 C25 112.4(3) . . ?
C33 C31 C25 110.2(3) . . ?
C32 C31 C34 108.8(3) . . ?
C33 C31 C34 109.5(3) . . ?
C25 C31 C34 107.9(3) . . ?
C31 C32 H21 109.5 . . ?
C31 C32 H22 109.5 . . ?
H21 C32 H22 109.5 . . ?
C31 C32 H23 109.5 . . ?
H21 C32 H23 109.5 . . ?
H22 C32 H23 109.5 . . ?
C31 C33 H24 109.5 . . ?
C31 C33 H25 109.5 . . ?
H24 C33 H25 109.5 . . ?
C31 C33 H26 109.5 . . ?
H24 C33 H26 109.5 . . ?
H25 C33 H26 109.5 . . ?
C31 C34 H27 109.5 . . ?
C31 C34 H28 109.5 . . ?
H27 C34 H28 109.5 . . ?
C31 C34 H29 109.5 . . ?
H27 C34 H29 109.5 . . ?
H28 C34 H29 109.5 . . ?
C40 C35 C36 120.3(3) . . ?
C40 C35 C10 119.5(3) . . ?
C36 C35 C10 120.1(3) . . ?
C35 C36 C37 120.4(4) . . ?
C35 C36 H30 119.8 . . ?
C37 C36 H30 119.8 . . ?
C38 C37 C36 118.2(3) . . ?
C38 C37 C41 119.4(3) . . ?
C36 C37 C41 122.4(4) . . ?
C37 C38 C39 122.8(3) . . ?
C37 C38 H31 118.6 . . ?
C39 C38 H31 118.6 . . ?
C38 C39 C40 117.2(3) . . ?
C38 C39 C45 122.6(3) . . ?
C40 C39 C45 120.2(4) . . ?
C35 C40 C39 121.1(3) . . ?
C35 C40 H32 119.4 . . ?
C39 C40 H32 119.4 . . ?
C42 C41 C44 108.4(4) . . ?
C42 C41 C43 109.3(4) . . ?
C44 C41 C43 107.2(4) . . ?
C42 C41 C37 113.3(4) . . ?
C44 C41 C37 109.3(4) . . ?
C43 C41 C37 109.2(4) . . ?
C41 C42 H33 109.5 . . ?
C41 C42 H34 109.5 . . ?
H33 C42 H34 109.5 . . ?
C41 C42 H35 109.5 . . ?
H33 C42 H35 109.5 . . ?
H34 C42 H35 109.5 . . ?
C41 C43 H36 109.5 . . ?
C41 C43 H37 109.5 . . ?
H36 C43 H37 109.5 . . ?
C41 C43 H38 109.5 . . ?
H36 C43 H38 109.5 . . ?
H37 C43 H38 109.5 . . ?
C41 C44 H39 109.5 . . ?
C41 C44 H40 109.5 . . ?
H39 C44 H40 109.5 . . ?
C41 C44 H41 109.5 . . ?
H39 C44 H41 109.5 . . ?
H40 C44 H41 109.5 . . ?
C48 C45 C47 110.6(4) . . ?
C48 C45 C46 108.4(4) . . ?
C47 C45 C46 107.3(4) . . ?
C48 C45 C39 110.0(4) . . ?
C47 C45 C39 108.0(4) . . ?
C46 C45 C39 112.5(4) . . ?
C45 C46 H42 109.5 . . ?
C45 C46 H43 109.5 . . ?
H42 C46 H43 109.5 . . ?
C45 C46 H44 109.5 . . ?
H42 C46 H44 109.5 . . ?
H43 C46 H44 109.5 . . ?
C45 C47 H45 109.5 . . ?
C45 C47 H46 109.5 . . ?
H45 C47 H46 109.5 . . ?
C45 C47 H47 109.5 . . ?
H45 C47 H47 109.5 . . ?
H46 C47 H47 109.5 . . ?
C45 C48 H48 109.5 . . ?
C45 C48 H49 109.5 . . ?
H48 C48 H49 109.5 . . ?
C45 C48 H50 109.5 . . ?
H48 C48 H50 109.5 . . ?
H49 C48 H50 109.5 . . ?
C50 C49 C54 120.2(3) . . ?
C50 C49 C15 118.9(3) . . ?
C54 C49 C15 120.8(3) . . ?
C49 C50 C51 120.5(4) . . ?
C49 C50 H51 119.7 . . ?
C51 C50 H51 119.7 . . ?
C52 C51 C50 117.5(4) . . ?
C52 C51 C55 120.2(4) . . ?
C50 C51 C55 122.3(4) . . ?
C53 C52 C51 123.7(3) . . ?
C53 C52 H52 118.1 . . ?
C51 C52 H52 118.1 . . ?
C52 C53 C54 117.5(4) . . ?
C52 C53 C59 119.9(3) . . ?
C54 C53 C59 122.6(4) . . ?
C49 C54 C53 120.6(4) . . ?
C49 C54 H53 119.7 . . ?
C53 C54 H53 119.7 . . ?
C57 C55 C51 110.5(4) . . ?
C57 C55 C56 110.0(5) . . ?
C51 C55 C56 113.0(4) . . ?
C57 C55 C58 105.9(5) . . ?
C51 C55 C58 108.7(5) . . ?
C56 C55 C58 108.4(5) . . ?
C55 C56 H54 109.5 . . ?
C55 C56 H55 109.5 . . ?
H54 C56 H55 109.5 . . ?
C55 C56 H56 109.5 . . ?
H54 C56 H56 109.5 . . ?
H55 C56 H56 109.5 . . ?
C55 C57 H57 109.5 . . ?
C55 C57 H58 109.5 . . ?
H57 C57 H58 109.5 . . ?
C55 C57 H59 109.5 . . ?
H57 C57 H59 109.5 . . ?
H58 C57 H59 109.5 . . ?
C55 C58 H60 109.5 . . ?
C55 C58 H61 109.5 . . ?
H60 C58 H61 109.5 . . ?
C55 C58 H62 109.5 . . ?
H60 C58 H62 109.5 . . ?
H61 C58 H62 109.5 . . ?
C60 C59 C62 109.3(4) . . ?
C60 C59 C53 109.2(4) . . ?
C62 C59 C53 112.5(4) . . ?
C60 C59 C61 109.2(4) . . ?
C62 C59 C61 106.8(4) . . ?
C53 C59 C61 109.8(4) . . ?
C59 C60 H63 109.5 . . ?
C59 C60 H64 109.5 . . ?
H63 C60 H64 109.5 . . ?
C59 C60 H65 109.5 . . ?
H63 C60 H65 109.5 . . ?
H64 C60 H65 109.5 . . ?
C59 C61 H66 109.5 . . ?
C59 C61 H67 109.5 . . ?
H66 C61 H67 109.5 . . ?
C59 C61 H68 109.5 . . ?
H66 C61 H68 109.5 . . ?
H67 C61 H68 109.5 . . ?
C59 C62 H69 109.5 . . ?
C59 C62 H70 109.5 . . ?
H69 C62 H70 109.5 . . ?
C59 C62 H71 109.5 . . ?
H69 C62 H71 109.5 . . ?
H70 C62 H71 109.5 . . ?
N5 C63 C20 124.9(3) . . ?
N5 C63 C64 111.6(3) . . ?
C20 C63 C64 123.5(3) . . ?
C65 C64 C69 119.3(3) . . ?
C65 C64 C63 122.0(3) . . ?
C69 C64 C63 118.7(3) . . ?
C66 C65 C64 120.0(3) . . ?
C66 C65 H72 120.0 . . ?
C64 C65 H72 120.0 . . ?
C67 C66 C65 120.2(3) . . ?
C67 C66 H73 119.9 . . ?
C65 C66 H73 119.9 . . ?
C68 C67 C66 120.1(3) . . ?
C68 C67 H74 120.0 . . ?
C66 C67 H74 120.0 . . ?
C67 C68 C69 120.3(3) . . ?
C67 C68 H75 119.9 . . ?
C69 C68 H75 119.9 . . ?
C68 C69 C64 120.1(3) . . ?
C68 C69 H76 119.9 . . ?
C64 C69 H76 119.9 . . ?
N5 C70 C2 120.1(3) . . ?
N5 C70 C79 116.0(4) . . ?
C2 C70 C79 123.5(4) . . ?
N5 C70 C73 113.6(4) . . ?
C2 C70 C73 126.1(4) . . ?
C79 C70 C73 11.8(4) . . ?
O2 C71 H77 109.5 . . ?
O2 C71 H78 109.5 . . ?
H77 C71 H78 109.5 . . ?
O2 C71 H79 109.5 . . ?
H77 C71 H79 109.5 . . ?
H78 C71 H79 109.5 . . ?
O3 C72 H80 109.5 . . ?
O3 C72 H81 109.5 . . ?
H80 C72 H81 109.5 . . ?
O3 C72 H82 109.5 . . ?
H80 C72 H82 109.5 . . ?
H81 C72 H82 109.5 . . ?
C74 C73 C78 120.0 . . ?
C74 C73 C70 120.8(4) . . ?
C78 C73 C70 119.0(4) . . ?
C73 C74 C75 120.0 . . ?
C73 C74 H83 120.0 . . ?
C75 C74 H83 120.0 . . ?
C76 C75 C74 120.0 . . ?
C76 C75 H84 120.0 . . ?
C74 C75 H84 120.0 . . ?
C77 C76 C75 120.0 . . ?
C77 C76 H85 120.0 . . ?
C75 C76 H85 120.0 . . ?
C76 C77 C78 120.0 . . ?
C76 C77 H86 120.0 . . ?
C78 C77 H86 120.0 . . ?
C77 C78 C73 120.0 . . ?
C77 C78 H87 120.0 . . ?
C73 C78 H87 120.0 . . ?
C80 C79 C84 120.0 . . ?
C80 C79 C70 117.7(4) . . ?
C84 C79 C70 122.3(4) . . ?
C79 C80 C81 120.0 . . ?
C79 C80 H88 120.0 . . ?
C81 C80 H88 120.0 . . ?
C82 C81 C80 120.0 . . ?
C82 C81 H89 120.0 . . ?
C80 C81 H89 120.0 . . ?
C83 C82 C81 120.0 . . ?
C83 C82 H90 120.0 . . ?
C81 C82 H90 120.0 . . ?
C82 C83 C84 120.0 . . ?
C82 C83 H91 120.0 . . ?
C84 C83 H91 120.0 . . ?
C83 C84 C79 120.0 . . ?
C83 C84 H92 120.0 . . ?
C79 C84 H92 120.0 . . ?

loop_
_geom_bond_atom_site_label_1
_geom_bond_atom_site_label_2
_geom_bond_distance
_geom_bond_site_symmetry_2
_geom_bond_publ_flag
Zn1 N1 2.049(4) . ?
Zn1 N3 2.057(4) . ?
Zn1 N4 2.066(4) . ?
Zn1 N2 2.069(4) . ?
Zn1 O2 2.106(3) . ?
O1 C3 1.213(4) . ?
O2 C71 1.405(5) . ?
O2 H1 0.79(4) . ?
O3 C72 1.413(5) . ?
O3 H2 0.8400 . ?
N1 C1 1.368(4) . ?
N1 C4 1.373(4) . ?
N2 C6 1.354(4) . ?
N2 C9 1.378(4) . ?
N3 C14 1.362(4) . ?
N3 C11 1.366(4) . ?
N4 C19 1.344(4) . ?
N4 C16 1.394(4) . ?
N5 C63 1.335(4) . ?
N5 C70 1.355(4) . ?
C1 C2 1.411(4) . ?
C1 C20 1.418(4) . ?
C2 C70 1.370(5) . ?
C2 C3 1.473(4) . ?
C3 C4 1.505(5) . ?
C4 C5 1.382(4) . ?
C5 C6 1.427(5) . ?
C5 C21 1.499(4) . ?
C6 C7 1.438(4) . ?
C7 C8 1.346(5) . ?
C7 H3 0.9500 . ?
C8 C9 1.437(4) . ?
C8 H4 0.9500 . ?
C9 C10 1.380(5) . ?
C10 C11 1.403(5) . ?
C10 C35 1.504(5) . ?
C11 C12 1.422(5) . ?
C12 C13 1.356(5) . ?
C12 H5 0.9500 . ?
C13 C14 1.426(5) . ?
C13 H6 0.9500 . ?
C14 C15 1.411(5) . ?
C15 C16 1.381(5) . ?
C15 C49 1.504(5) . ?
C16 C17 1.433(5) . ?
C17 C18 1.343(5) . ?
C17 H7 0.9500 . ?
C18 C19 1.444(4) . ?
C18 H8 0.9500 . ?
C19 C20 1.443(4) . ?
C20 C63 1.425(4) . ?
C21 C22 1.385(4) . ?
C21 C26 1.385(4) . ?
C22 C23 1.388(5) . ?
C22 H9 0.9500 . ?
C23 C24 1.393(5) . ?
C23 C27 1.530(5) . ?
C24 C25 1.389(4) . ?
C24 H10 0.9500 . ?
C25 C26 1.394(4) . ?
C25 C31 1.532(4) . ?
C26 H11 0.9500 . ?
C27 C28 1.512(6) . ?
C27 C30 1.517(5) . ?
C27 C29 1.541(6) . ?
C28 H12 0.9800 . ?
C28 H13 0.9800 . ?
C28 H14 0.9800 . ?
C29 H15 0.9800 . ?
C29 H16 0.9800 . ?
C29 H17 0.9800 . ?
C30 H18 0.9800 . ?
C30 H19 0.9800 . ?
C30 H20 0.9800 . ?
C31 C32 1.526(5) . ?
C31 C33 1.530(5) . ?
C31 C34 1.535(5) . ?
C32 H21 0.9800 . ?
C32 H22 0.9800 . ?
C32 H23 0.9800 . ?
C33 H24 0.9800 . ?
C33 H25 0.9800 . ?
C33 H26 0.9800 . ?
C34 H27 0.9800 . ?
C34 H28 0.9800 . ?
C34 H29 0.9800 . ?
C35 C40 1.377(5) . ?
C35 C36 1.385(5) . ?
C36 C37 1.390(5) . ?
C36 H30 0.9500 . ?
C37 C38 1.389(6) . ?
C37 C41 1.534(6) . ?
C38 C39 1.392(5) . ?
C38 H31 0.9500 . ?
C39 C40 1.400(5) . ?
C39 C45 1.527(6) . ?
C40 H32 0.9500 . ?
C41 C42 1.490(6) . ?
C41 C44 1.507(6) . ?
C41 C43 1.525(6) . ?
C42 H33 0.9800 . ?
C42 H34 0.9800 . ?
C42 H35 0.9800 . ?
C43 H36 0.9800 . ?
C43 H37 0.9800 . ?
C43 H38 0.9800 . ?
C44 H39 0.9800 . ?
C44 H40 0.9800 . ?
C44 H41 0.9800 . ?
C45 C48 1.515(7) . ?
C45 C47 1.516(7) . ?
C45 C46 1.526(7) . ?
C46 H42 0.9800 . ?
C46 H43 0.9800 . ?
C46 H44 0.9800 . ?
C47 H45 0.9800 . ?
C47 H46 0.9800 . ?
C47 H47 0.9800 . ?
C48 H48 0.9800 . ?
C48 H49 0.9800 . ?
C48 H50 0.9800 . ?
C49 C50 1.385(5) . ?
C49 C54 1.386(6) . ?
C50 C51 1.401(5) . ?
C50 H51 0.9500 . ?
C51 C52 1.382(7) . ?
C51 C55 1.525(7) . ?
C52 C53 1.380(6) . ?
C52 H52 0.9500 . ?
C53 C54 1.400(5) . ?
C53 C59 1.530(6) . ?
C54 H53 0.9500 . ?
C55 C57 1.502(6) . ?
C55 C56 1.526(7) . ?
C55 C58 1.532(7) . ?
C56 H54 0.9800 . ?
C56 H55 0.9800 . ?
C56 H56 0.9800 . ?
C57 H57 0.9800 . ?
C57 H58 0.9800 . ?
C57 H59 0.9800 . ?
C58 H60 0.9800 . ?
C58 H61 0.9800 . ?
C58 H62 0.9800 . ?
C59 C60 1.517(7) . ?
C59 C62 1.519(7) . ?
C59 C61 1.534(7) . ?
C60 H63 0.9800 . ?
C60 H64 0.9800 . ?
C60 H65 0.9800 . ?
C61 H66 0.9800 . ?
C61 H67 0.9800 . ?
C61 H68 0.9800 . ?
C62 H69 0.9800 . ?
C62 H70 0.9800 . ?
C62 H71 0.9800 . ?
C63 C64 1.490(4) . ?
C64 C65 1.389(5) . ?
C64 C69 1.396(5) . ?
C65 C66 1.386(5) . ?
C65 H72 0.9500 . ?
C66 C67 1.382(6) . ?
C66 H73 0.9500 . ?
C67 C68 1.379(6) . ?
C67 H74 0.9500 . ?
C68 C69 1.379(5) . ?
C68 H75 0.9500 . ?
C69 H76 0.9500 . ?
C70 C79 1.489(6) . ?
C70 C73 1.499(6) . ?
C71 H77 0.9800 . ?
C71 H78 0.9800 . ?
C71 H79 0.9800 . ?
C72 H80 0.9800 . ?
C72 H81 0.9800 . ?
C72 H82 0.9800 . ?
C73 C74 1.3900 . ?
C73 C78 1.3900 . ?
C74 C75 1.3900 . ?
C74 H83 0.9500 . ?
C75 C76 1.3900 . ?
C75 H84 0.9500 . ?
C76 C77 1.3900 . ?
C76 H85 0.9500 . ?
C77 C78 1.3900 . ?
C77 H86 0.9500 . ?
C78 H87 0.9500 . ?
C79 C80 1.3900 . ?
C79 C84 1.3900 . ?
C80 C81 1.3900 . ?
C80 H88 0.9500 . ?
C81 C82 1.3900 . ?
C81 H89 0.9500 . ?
C82 C83 1.3900 . ?
C82 H90 0.9500 . ?
C83 C84 1.3900 . ?
C83 H91 0.9500 . ?
C84 H92 0.9500 . ?

loop_
_geom_torsion_atom_site_label_1
_geom_torsion_atom_site_label_2
_geom_torsion_atom_site_label_3
_geom_torsion_atom_site_label_4
_geom_torsion
_geom_torsion_site_symmetry_1
_geom_torsion_site_symmetry_2
_geom_torsion_site_symmetry_3
_geom_torsion_site_symmetry_4
_geom_torsion_publ_flag
N1 Zn1 O2 C71 113.4(3) . . . . ?
N3 Zn1 O2 C71 -65.4(3) . . . . ?
N4 Zn1 O2 C71 -156.5(3) . . . . ?
N2 Zn1 O2 C71 24.5(3) . . . . ?
N3 Zn1 N1 C1 -103.9(4) . . . . ?
N4 Zn1 N1 C1 -19.2(2) . . . . ?
N2 Zn1 N1 C1 178.0(2) . . . . ?
O2 Zn1 N1 C1 80.7(3) . . . . ?
N3 Zn1 N1 C4 92.3(5) . . . . ?
N4 Zn1 N1 C4 177.1(2) . . . . ?
N2 Zn1 N1 C4 14.3(2) . . . . ?
O2 Zn1 N1 C4 -83.0(3) . . . . ?
N1 Zn1 N2 C6 -13.7(2) . . . . ?
N3 Zn1 N2 C6 -179.7(2) . . . . ?
N4 Zn1 N2 C6 -95.4(4) . . . . ?
O2 Zn1 N2 C6 81.3(2) . . . . ?
N1 Zn1 N2 C9 178.3(2) . . . . ?
N3 Zn1 N2 C9 12.3(2) . . . . ?
N4 Zn1 N2 C9 96.6(4) . . . . ?
O2 Zn1 N2 C9 -86.7(3) . . . . ?
N1 Zn1 N3 C14 96.2(5) . . . . ?
N4 Zn1 N3 C14 11.5(3) . . . . ?
N2 Zn1 N3 C14 174.2(3) . . . . ?
O2 Zn1 N3 C14 -88.5(3) . . . . ?
N1 Zn1 N3 C11 -95.1(5) . . . . ?
N4 Zn1 N3 C11 -179.8(3) . . . . ?
N2 Zn1 N3 C11 -17.0(3) . . . . ?
O2 Zn1 N3 C11 80.3(3) . . . . ?
N1 Zn1 N4 C19 13.2(2) . . . . ?
N3 Zn1 N4 C19 179.0(3) . . . . ?
N2 Zn1 N4 C19 94.9(4) . . . . ?
O2 Zn1 N4 C19 -81.9(3) . . . . ?
N1 Zn1 N4 C16 -166.9(2) . . . . ?
N3 Zn1 N4 C16 -1.1(2) . . . . ?
N2 Zn1 N4 C16 -85.2(4) . . . . ?
O2 Zn1 N4 C16 98.0(3) . . . . ?
C4 N1 C1 C2 -0.7(3) . . . . ?
Zn1 N1 C1 C2 -167.0(2) . . . . ?
C4 N1 C1 C20 179.2(3) . . . . ?
Zn1 N1 C1 C20 12.8(4) . . . . ?
N1 C1 C2 C70 178.4(3) . . . . ?
C20 C1 C2 C70 -1.5(4) . . . . ?
N1 C1 C2 C3 -2.0(3) . . . . ?
C20 C1 C2 C3 178.1(3) . . . . ?
C70 C2 C3 O1 4.3(6) . . . . ?
C1 C2 C3 O1 -175.2(3) . . . . ?
C70 C2 C3 C4 -176.9(3) . . . . ?
C1 C2 C3 C4 3.6(3) . . . . ?
C1 N1 C4 C5 -175.0(3) . . . . ?
Zn1 N1 C4 C5 -9.1(4) . . . . ?
C1 N1 C4 C3 3.2(3) . . . . ?
Zn1 N1 C4 C3 169.05(19) . . . . ?
O1 C3 C4 N1 174.6(3) . . . . ?
C2 C3 C4 N1 -4.2(3) . . . . ?
O1 C3 C4 C5 -7.2(5) . . . . ?
C2 C3 C4 C5 174.0(3) . . . . ?
N1 C4 C5 C6 -3.2(5) . . . . ?
C3 C4 C5 C6 178.9(3) . . . . ?
N1 C4 C5 C21 172.5(3) . . . . ?
C3 C4 C5 C21 -5.4(4) . . . . ?
C9 N2 C6 C5 177.6(3) . . . . ?
Zn1 N2 C6 C5 7.7(4) . . . . ?
C9 N2 C6 C7 -0.7(3) . . . . ?
Zn1 N2 C6 C7 -170.60(19) . . . . ?
C4 C5 C6 N2 3.9(5) . . . . ?
C21 C5 C6 N2 -172.0(3) . . . . ?
C4 C5 C6 C7 -178.0(3) . . . . ?
C21 C5 C6 C7 6.1(4) . . . . ?
N2 C6 C7 C8 -0.2(3) . . . . ?
C5 C6 C7 C8 -178.5(3) . . . . ?
C6 C7 C8 C9 1.0(3) . . . . ?
C6 N2 C9 C10 -176.2(3) . . . . ?
Zn1 N2 C9 C10 -6.2(4) . . . . ?
C6 N2 C9 C8 1.3(3) . . . . ?
Zn1 N2 C9 C8 171.3(2) . . . . ?
C7 C8 C9 N2 -1.4(3) . . . . ?
C7 C8 C9 C10 176.0(3) . . . . ?
N2 C9 C10 C11 -1.1(6) . . . . ?
C8 C9 C10 C11 -178.2(3) . . . . ?
N2 C9 C10 C35 -179.3(3) . . . . ?
C8 C9 C10 C35 3.7(5) . . . . ?
C14 N3 C11 C10 -172.9(4) . . . . ?
Zn1 N3 C11 C10 16.5(5) . . . . ?
C14 N3 C11 C12 2.6(4) . . . . ?
Zn1 N3 C11 C12 -168.0(3) . . . . ?
C9 C10 C11 N3 -4.4(6) . . . . ?
C35 C10 C11 N3 173.8(3) . . . . ?
C9 C10 C11 C12 -179.3(4) . . . . ?
C35 C10 C11 C12 -1.2(6) . . . . ?
N3 C11 C12 C13 -2.2(5) . . . . ?
C10 C11 C12 C13 173.4(4) . . . . ?
C11 C12 C13 C14 0.9(5) . . . . ?
C11 N3 C14 C15 174.0(3) . . . . ?
Zn1 N3 C14 C15 -15.5(5) . . . . ?
C11 N3 C14 C13 -2.1(4) . . . . ?
Zn1 N3 C14 C13 168.4(3) . . . . ?
C12 C13 C14 N3 0.7(5) . . . . ?
C12 C13 C14 C15 -175.4(4) . . . . ?
N3 C14 C15 C16 5.7(6) . . . . ?
C13 C14 C15 C16 -178.7(4) . . . . ?
N3 C14 C15 C49 -174.7(3) . . . . ?
C13 C14 C15 C49 0.9(6) . . . . ?
C14 C15 C16 N4 6.1(6) . . . . ?
C49 C15 C16 N4 -173.5(3) . . . . ?
C14 C15 C16 C17 -179.5(3) . . . . ?
C49 C15 C16 C17 0.9(5) . . . . ?
C19 N4 C16 C15 173.3(3) . . . . ?
Zn1 N4 C16 C15 -6.6(5) . . . . ?
C19 N4 C16 C17 -1.8(3) . . . . ?
Zn1 N4 C16 C17 178.2(2) . . . . ?
C15 C16 C17 C18 -174.7(3) . . . . ?
N4 C16 C17 C18 0.5(4) . . . . ?
C16 C17 C18 C19 1.0(4) . . . . ?
C16 N4 C19 C20 -179.0(3) . . . . ?
Zn1 N4 C19 C20 0.9(4) . . . . ?
C16 N4 C19 C18 2.5(3) . . . . ?
Zn1 N4 C19 C18 -177.6(2) . . . . ?
C17 C18 C19 N4 -2.2(4) . . . . ?
C17 C18 C19 C20 179.3(3) . . . . ?
N1 C1 C20 C63 -174.3(3) . . . . ?
C2 C1 C20 C63 5.6(4) . . . . ?
N1 C1 C20 C19 8.2(5) . . . . ?
C2 C1 C20 C19 -172.0(3) . . . . ?
N4 C19 C20 C1 -15.5(4) . . . . ?
C18 C19 C20 C1 162.8(3) . . . . ?
N4 C19 C20 C63 167.1(3) . . . . ?
C18 C19 C20 C63 -14.6(5) . . . . ?
C4 C5 C21 C22 -72.2(4) . . . . ?
C6 C5 C21 C22 103.9(3) . . . . ?
C4 C5 C21 C26 112.7(3) . . . . ?
C6 C5 C21 C26 -71.2(4) . . . . ?
C26 C21 C22 C23 -1.7(5) . . . . ?
C5 C21 C22 C23 -176.9(3) . . . . ?
C21 C22 C23 C24 1.0(5) . . . . ?
C21 C22 C23 C27 178.6(3) . . . . ?
C22 C23 C24 C25 0.0(5) . . . . ?
C27 C23 C24 C25 -177.6(3) . . . . ?
C23 C24 C25 C26 -0.1(5) . . . . ?
C23 C24 C25 C31 176.8(3) . . . . ?
C22 C21 C26 C25 1.5(5) . . . . ?
C5 C21 C26 C25 176.7(3) . . . . ?
C24 C25 C26 C21 -0.6(4) . . . . ?
C31 C25 C26 C21 -177.6(3) . . . . ?
C22 C23 C27 C28 -66.1(5) . . . . ?
C24 C23 C27 C28 111.4(4) . . . . ?
C22 C23 C27 C30 172.3(3) . . . . ?
C24 C23 C27 C30 -10.3(5) . . . . ?
C22 C23 C27 C29 52.9(4) . . . . ?
C24 C23 C27 C29 -129.6(4) . . . . ?
C24 C25 C31 C32 7.5(4) . . . . ?
C26 C25 C31 C32 -175.7(3) . . . . ?
C24 C25 C31 C33 128.0(3) . . . . ?
C26 C25 C31 C33 -55.1(4) . . . . ?
C24 C25 C31 C34 -112.4(3) . . . . ?
C26 C25 C31 C34 64.4(4) . . . . ?
C9 C10 C35 C40 88.7(4) . . . . ?
C11 C10 C35 C40 -89.7(4) . . . . ?
C9 C10 C35 C36 -93.2(4) . . . . ?
C11 C10 C35 C36 88.4(4) . . . . ?
C40 C35 C36 C37 0.6(5) . . . . ?
C10 C35 C36 C37 -177.5(3) . . . . ?
C35 C36 C37 C38 -0.1(5) . . . . ?
C35 C36 C37 C41 179.9(3) . . . . ?
C36 C37 C38 C39 0.1(5) . . . . ?
C41 C37 C38 C39 -179.9(3) . . . . ?
C37 C38 C39 C40 -0.6(5) . . . . ?
C37 C38 C39 C45 -179.6(4) . . . . ?
C36 C35 C40 C39 -1.1(5) . . . . ?
C10 C35 C40 C39 177.0(3) . . . . ?
C38 C39 C40 C35 1.1(5) . . . . ?
C45 C39 C40 C35 -179.9(3) . . . . ?
C38 C37 C41 C42 176.9(4) . . . . ?
C36 C37 C41 C42 -3.1(6) . . . . ?
C38 C37 C41 C44 55.9(5) . . . . ?
C36 C37 C41 C44 -124.1(4) . . . . ?
C38 C37 C41 C43 -61.1(5) . . . . ?
C36 C37 C41 C43 119.0(4) . . . . ?
C38 C39 C45 C48 -132.4(4) . . . . ?
C40 C39 C45 C48 48.7(5) . . . . ?
C38 C39 C45 C47 106.9(5) . . . . ?
C40 C39 C45 C47 -72.1(5) . . . . ?
C38 C39 C45 C46 -11.4(6) . . . . ?
C40 C39 C45 C46 169.6(4) . . . . ?
C16 C15 C49 C50 112.0(4) . . . . ?
C14 C15 C49 C50 -67.6(4) . . . . ?
C16 C15 C49 C54 -69.0(5) . . . . ?
C14 C15 C49 C54 111.4(4) . . . . ?
C54 C49 C50 C51 -0.4(5) . . . . ?
C15 C49 C50 C51 178.6(3) . . . . ?
C49 C50 C51 C52 0.0(6) . . . . ?
C49 C50 C51 C55 178.5(4) . . . . ?
C50 C51 C52 C53 0.7(6) . . . . ?
C55 C51 C52 C53 -177.8(4) . . . . ?
C51 C52 C53 C54 -1.0(6) . . . . ?
C51 C52 C53 C59 -179.9(4) . . . . ?
C50 C49 C54 C53 0.1(5) . . . . ?
C15 C49 C54 C53 -178.9(3) . . . . ?
C52 C53 C54 C49 0.5(5) . . . . ?
C59 C53 C54 C49 179.4(4) . . . . ?
C52 C51 C55 C57 -49.9(7) . . . . ?
C50 C51 C55 C57 131.7(5) . . . . ?
C52 C51 C55 C56 -173.6(5) . . . . ?
C50 C51 C55 C56 7.9(7) . . . . ?
C52 C51 C55 C58 65.9(6) . . . . ?
C50 C51 C55 C58 -112.5(5) . . . . ?
C52 C53 C59 C60 63.1(5) . . . . ?
C54 C53 C59 C60 -115.7(4) . . . . ?
C52 C53 C59 C62 -175.3(4) . . . . ?
C54 C53 C59 C62 5.8(6) . . . . ?
C52 C53 C59 C61 -56.6(5) . . . . ?
C54 C53 C59 C61 124.6(4) . . . . ?
C70 N5 C63 C20 2.4(5) . . . . ?
C70 N5 C63 C64 -175.6(3) . . . . ?
C1 C20 C63 N5 -6.3(4) . . . . ?
C19 C20 C63 N5 171.3(3) . . . . ?
C1 C20 C63 C64 171.5(3) . . . . ?
C19 C20 C63 C64 -10.9(4) . . . . ?
N5 C63 C64 C65 117.1(3) . . . . ?
C20 C63 C64 C65 -60.9(4) . . . . ?
N5 C63 C64 C69 -60.5(4) . . . . ?
C20 C63 C64 C69 121.4(3) . . . . ?
C69 C64 C65 C66 -1.4(5) . . . . ?
C63 C64 C65 C66 -179.0(3) . . . . ?
C64 C65 C66 C67 -0.5(6) . . . . ?
C65 C66 C67 C68 1.4(6) . . . . ?
C66 C67 C68 C69 -0.5(6) . . . . ?
C67 C68 C69 C64 -1.4(5) . . . . ?
C65 C64 C69 C68 2.3(5) . . . . ?
C63 C64 C69 C68 -180.0(3) . . . . ?
C63 N5 C70 C2 2.3(5) . . . . ?
C63 N5 C70 C79 174.8(4) . . . . ?
C63 N5 C70 C73 -172.4(4) . . . . ?
C1 C2 C70 N5 -2.8(5) . . . . ?
C3 C2 C70 N5 177.8(3) . . . . ?
C1 C2 C70 C79 -174.7(5) . . . . ?
C3 C2 C70 C79 5.9(7) . . . . ?
C1 C2 C70 C73 171.3(4) . . . . ?
C3 C2 C70 C73 -8.1(7) . . . . ?
N5 C70 C73 C74 41.3(6) . . . . ?
C2 C70 C73 C74 -133.1(4) . . . . ?
C79 C70 C73 C74 145(3) . . . . ?
N5 C70 C73 C78 -134.0(4) . . . . ?
C2 C70 C73 C78 51.6(6) . . . . ?
C79 C70 C73 C78 -30(2) . . . . ?
C78 C73 C74 C75 0.0 . . . . ?
C70 C73 C74 C75 -175.2(6) . . . . ?
C73 C74 C75 C76 0.0 . . . . ?
C74 C75 C76 C77 0.0 . . . . ?
C75 C76 C77 C78 0.0 . . . . ?
C76 C77 C78 C73 0.0 . . . . ?
C74 C73 C78 C77 0.0 . . . . ?
C70 C73 C78 C77 175.3(6) . . . . ?
N5 C70 C79 C80 62.5(6) . . . . ?
C2 C70 C79 C80 -125.3(4) . . . . ?
C73 C70 C79 C80 -19(2) . . . . ?
N5 C70 C79 C84 -119.6(5) . . . . ?
C2 C70 C79 C84 52.6(6) . . . . ?
C73 C70 C79 C84 159(3) . . . . ?
C84 C79 C80 C81 0.0 . . . . ?
C70 C79 C80 C81 178.0(6) . . . . ?
C79 C80 C81 C82 0.0 . . . . ?
C80 C81 C82 C83 0.0 . . . . ?
C81 C82 C83 C84 0.0 . . . . ?
C82 C83 C84 C79 0.0 . . . . ?
C80 C79 C84 C83 0.0 . . . . ?
C70 C79 C84 C83 -177.9(6) . . . . ?
